data_4086215
loop_
_publ_author_name
'Adams, R.D.'
'Horvath, I.T.'
'Mathur, P.'

_publ_section_title
;
 Cluster Synthesis. 5. Synthesis and Crystal and Molecular Structures of
 Os6 (C O)19 (mue3-S) and Os6 (C O)17 (mue4-S)
;
_journal_name_full Organometallics
_journal_page_first 623
_journal_page_last 630
_journal_volume 3
_journal_year 1984
_chemical_formula_sum 'C19 O19 Os6 S'
_chemical_name_systematic 'Os6 (C O)19 S'
_space_group_IT_number 2
_symmetry_space_group_name_Hall '-P 1'
_symmetry_space_group_name_H-M 'P -1'
_cell_angle_alpha 104.51
_cell_angle_beta 91.12
_cell_angle_gamma 108.8
_cell_formula_units_Z 2
_cell_length_a 11.119
_cell_length_b 11.357
_cell_length_c 12.904
_cell_volume 1484.392
_citation_journal_id_ASTM ORGND7
_cod_data_source_file Adams_ORGND7_1984_1207.cif
_cod_data_source_block C19O19Os6S1
_cod_original_formula_sum 'C19 O19 Os6 S1'
_cod_database_code 4086215

loop_
_symmetry_equiv_pos_as_xyz
x,y,z
-x,-y,-z

loop_
_atom_site_label
_atom_site_type_symbol
_atom_site_fract_x
_atom_site_fract_y
_atom_site_fract_z
_atom_site_occupancy
_atom_site_U_iso_or_equiv
Os1 Os 0.78533 0.8005 0.80068 1 0.0
Os4 Os 0.94381 0.78943 0.63287 1 0.0
O19 O-2 0.393 0.706 0.785 1 0.0
O1 O-2 0.681 0.886 0.015 1 0.0
C4 C+2 0.783 0.707 0.076 1 0.0
O12 O-2 0.033 0.707 0.415 1 0.0
C10 C+2 0 0.96 0.625 1 0.0
O7 O-2 0.082 0.545 0.773 1 0.0
C6 C+2 0.621 0.545 0.895 1 0.0
O10 O-2 0.043 0.067 0.627 1 0.0
O9 O-2 0.851 0.457 0.469 1 0.0
S1 S-2 0.631 0.6136 0.6848 1 0.0
Os3 Os 0.82785 0.56805 0.70647 1 0.0
Os6 Os 0.62573 0.943 0.77302 1 0.0
O8 O-2 0.685 0.296 0.72 1 0.0
C2 C+2 0.94 0.939 0.853 1 0.0
Os2 Os 0.80129 0.63625 0.92988 1 0.0
C11 C+2 0.104 0.81 0.699 1 0.0
O5 O-2 0.849 0.405 0.97 1 0.0
C9 C+2 0.844 0.51 0.559 1 0.0
O6 O-2 0.511 0.488 0.878 1 0.0
O18 O-2 0.603 0.12 0.984 1 0.0
O4 O-2 0.767 0.745 0.167 1 0.0
C8 C+2 0.74 0.4 0.716 1 0.0
C14 C+2 0.715 0.679 0.462 1 0.0
C15 C+2 0.738 0.929 0.54 1 0.0
C5 C+2 0.83 0.497 0.959 1 0.0
O17 O-2 0.878 0.159 0.773 1 0.0
O16 O-2 0.465 0.04 0.643 1 0.0
C17 C+2 0.789 0.075 0.77 1 0.0
C16 C+2 0.529 0.012 0.699 1 0.0
C13 C+2 0.516 0.741 0.543 1 0.0
O13 O-2 0.41 0.716 0.509 1 0.0
C7 C+2 0.989 0.56 0.747 1 0.0
C3 C+2 0.982 0.741 0.948 1 0.0
C18 C+2 0.61 0.049 0.905 1 0.0
C1 C+2 0.716 0.846 0.934 1 0.0
O15 O-2 0.765 0.02 0.509 1 0.0
O2 O-2 0.032 0.023 0.888 1 0.0
C12 C+2 0.003 0.742 0.5 1 0.0
O11 O-2 0.205 0.831 0.741 1 0.0
C19 C+2 0.478 0.791 0.779 1 0.0
O14 O-2 0.727 0.617 0.376 1 0.0
Os5 Os 0.68793 0.78015 0.59111 1 0.0
O3 O-2 0.087 0.803 0.959 1 0.0
